data_2105810
loop_
_publ_author_name
'Pavlyuk, Volodymyr'
'Chumak, Ihor'
'Akselrud, Lev'
'Lidin, Sven'
'Ehrenberg, Helmut'

_publ_section_title
;
 LiZn~4{-~<i>x</i>} (<i>x</i> = 0.825) as a (3+1)-dimensional modulated
 derivative of hexagonal close packing
;
_journal_coeditor_code BP5054
_journal_issue 2
_journal_name_full 'Acta Crystallographica Section B'
_journal_page_first 212
_journal_page_last 217
_journal_paper_doi 10.1107/S2052520613030709
_journal_volume 70
_journal_year 2014
_chemical_formula_sum 'Li Zn3.175'
_chemical_formula_weight 214.2
_space_group_IT_number 63
_space_group_ssg_name Cmcm(\a00)0s0
_symmetry_cell_setting orthorhombic
_symmetry_space_group_name_Hall '-C 2c 2'
_symmetry_space_group_name_H-M 'C m c m'
_cell_angle_alpha 90
_cell_angle_beta 90
_cell_angle_gamma 90
_cell_formula_units_Z 1
_cell_length_a 2.7679
_cell_length_b 4.7942
_cell_length_c 4.3864
_cell_measurement_reflns_used 10263
_cell_measurement_temperature 293
_cell_measurement_theta_max 30.19
_cell_measurement_theta_min 1.21
_cell_modulation_dimension 1
_cell_volume 58.207
_diffrn_ambient_temperature 293
_diffrn_measured_fraction_theta_full 1
_diffrn_measured_fraction_theta_max 1
_diffrn_measurement_device 'Bruker APEX-II CCD'
_diffrn_measurement_method '\f and \w scans'
_diffrn_radiation_monochromator graphite
_diffrn_radiation_probe x-ray
_diffrn_radiation_source 'X-ray tube'
_diffrn_radiation_type 'Mo K\a'
_diffrn_radiation_wavelength 0.71069
_diffrn_reflns_av_R_equivalents 0.197
_diffrn_reflns_av_sigmaI/netI 0.0423
_diffrn_reflns_limit_h_max 5
_diffrn_reflns_limit_h_min -5
_diffrn_reflns_limit_index_m_1_max 3
_diffrn_reflns_limit_index_m_1_min -3
_diffrn_reflns_limit_k_max 6
_diffrn_reflns_limit_k_min -3
_diffrn_reflns_limit_l_max 6
_diffrn_reflns_limit_l_min 0
_diffrn_reflns_number 1715
_diffrn_reflns_theta_full 30.18
_diffrn_reflns_theta_max 30.18
_diffrn_reflns_theta_min 4.38
_exptl_absorpt_coefficient_mu 32.129
_exptl_absorpt_correction_T_max 0.560
_exptl_absorpt_correction_T_min 0.365
_exptl_absorpt_correction_type multi-scan
_exptl_absorpt_process_details '(SADABS; Bruker, 2004)'
_exptl_crystal_colour 'metallic dark grey'
_exptl_crystal_density_diffrn 6.11
_exptl_crystal_description prismatic
_exptl_crystal_F_000 94
_exptl_crystal_size_max 0.07
_exptl_crystal_size_mid 0.03
_exptl_crystal_size_min 0.02
_refine_diff_density_max 3.25
_refine_diff_density_min -3.39
_refine_ls_extinction_method none
_refine_ls_goodness_of_fit_gt 3.96
_refine_ls_goodness_of_fit_ref 3.70
_refine_ls_number_constraints 19
_refine_ls_number_parameters 12
_refine_ls_number_reflns 378
_refine_ls_number_restraints 0
_refine_ls_R_factor_all 0.0693
_refine_ls_R_factor_gt 0.0623
_refine_ls_shift/su_max 0.0393
_refine_ls_shift/su_mean 0.0168
_refine_ls_structure_factor_coef F
_refine_ls_weighting_details w=1/(\s^2^(F)+0.0001F^2^)
_refine_ls_weighting_scheme sigma
_refine_ls_wR_factor_gt 0.0875
_refine_ls_wR_factor_ref 0.0880
_reflns_number_gt 329
_reflns_number_total 378
_reflns_threshold_expression I>3\s(I)
_cod_data_source_file bp5054sup1.cf
_cod_data_source_block I
_cod_database_code 2105810
_publcif_datablock.id {f6465a04-4561-48f5-bcdc-5cb2c839133f}

_publcif_info_exptl_table_max_cols 4
_publcif_info_exptl_table_use_headnotes n

loop_
_space_group_symop_ssg_id
_space_group_symop_ssg_operation_algebraic
1 x1,x2,x3,x4
2 -x1,-x2,x3+1/2,-x4
3 -x1,x2,-x3+1/2,-x4+1/2
4 x1,-x2,-x3,x4+1/2
5 -x1,-x2,-x3,-x4
6 x1,x2,-x3+1/2,x4
7 x1,-x2,x3+1/2,x4+1/2
8 -x1,x2,x3,-x4+1/2
9 x1+1/2,x2+1/2,x3,x4
10 -x1+1/2,-x2+1/2,x3+1/2,-x4
11 -x1+1/2,x2+1/2,-x3+1/2,-x4+1/2
12 x1+1/2,-x2+1/2,-x3,x4+1/2
13 -x1+1/2,-x2+1/2,-x3,-x4
14 x1+1/2,x2+1/2,-x3+1/2,x4
15 x1+1/2,-x2+1/2,x3+1/2,x4+1/2
16 -x1+1/2,x2+1/2,x3,-x4+1/2

loop_
_symmetry_equiv_pos_as_xyz
' x,y,z'
-x,-y,1/2+z
' x,-y,-z'
-x,y,1/2-z
-x,-y,-z
' x,y,1/2-z'
-x,y,z
' x,-y,1/2+z'
' 1/2+x,1/2+y,z'
' 1/2-x,1/2-y,1/2+z'
' 1/2+x,1/2-y,-z'
' 1/2-x,1/2+y,1/2-z'
' 1/2-x,1/2-y,-z'
' 1/2+x,1/2+y,1/2-z'
' 1/2-x,1/2+y,z'
' 1/2+x,1/2-y,1/2+z'

loop_
_atom_site_label
_atom_site_type_symbol
_atom_site_fract_x
_atom_site_fract_y
_atom_site_fract_z
_atom_site_adp_type
_atom_site_U_iso_or_equiv
_atom_site_symmetry_multiplicity
_atom_site_occupancy
_atom_site_calc_flag
Zn1 Zn 0.5 0.3365(7) 0.25 Uani 0.0083(5) 4 0.7605(14) d
Li1 Li 0.5 0.3365(7) 0.25 Uani 0.0083(5) 4 0.2395(14) d

loop_
_atom_site_aniso_label
_atom_site_aniso_type_symbol
_atom_site_aniso_U_11
_atom_site_aniso_U_22
_atom_site_aniso_U_33
_atom_site_aniso_U_12
_atom_site_aniso_U_13
_atom_site_aniso_U_23
Zn1 Zn 0.0076(8) 0.0098(8) 0.0076(7) 0 0 0
Li1 Li 0.0076(8) 0.0098(8) 0.0076(7) 0 0 0

loop_
_atom_site_displace_Fourier_atom_site_label
_atom_site_displace_Fourier_axis
_atom_site_displace_Fourier_wave_vector_seq_id
_atom_site_displace_Fourier_param_cos
_atom_site_displace_Fourier_param_sin
Zn1 x 1 0.0036(4) 0
Zn1 y 1 0 -0.0145(13)
Zn1 z 1 0 0
Zn1 x 2 0 0.0039(6)
Zn1 y 2 -0.0094(10) 0
Zn1 z 2 0 0
Zn1 x 3 -0.0021(6) 0
Zn1 y 3 0 0.0146(7)
Zn1 z 3 0 0
Li1 x 1 0.0036(4) 0
Li1 y 1 0 -0.0145(13)
Li1 z 1 0 0
Li1 x 2 0 0.0039(6)
Li1 y 2 -0.0094(10) 0
Li1 z 2 0 0
Li1 x 3 -0.0021(6) 0
Li1 y 3 0 0.0146(7)
Li1 z 3 0 0

loop_
_atom_site_Fourier_wave_vector_seq_id
_jana_atom_site_fourier_wave_vector_q1_coeff
1 1
2 2
3 3

loop_
_atom_site_occ_special_func_atom_site_label
_atom_site_occ_special_func_crenel_c
_atom_site_occ_special_func_crenel_w
Zn1 0.25 0.7605(14)
Li1 0.75 0.2395(14)

loop_
_atom_type_symbol
_atom_type_scat_dispersion_real
_atom_type_scat_dispersion_imag
_atom_type_scat_source
Li -0.0003 0.0001 'International Tables Vol C tables 4.2.6.8 and 6.1.1.1'
Zn 0.2839 1.4301 'International Tables Vol C tables 4.2.6.8 and 6.1.1.1'

loop_
_cell_wave_vector_seq_id
_cell_wave_vector_x
_cell_wave_vector_y
_cell_wave_vector_z
1 0.571429 0.000000 0.000000

loop_
_geom_angle_atom_site_label_1
_geom_angle_atom_site_label_2
_geom_angle_atom_site_label_3
_geom_angle_site_ssg_symmetry_1
_geom_angle_site_ssg_symmetry_3
_geom_angle_av
_geom_angle_min
_geom_angle_max
Zn1 Zn1 Zn1 1_4555 1_6555 179.1(4) 178.3(4) 180.0(5)
Zn1 Zn1 Zn1 1_4555 9_4455 60.11(19) 58.6(2) 60.94(18)
Zn1 Zn1 Zn1 1_4555 9_4555 59.85(19) 58.53(19) 60.8(2)
Zn1 Zn1 Zn1 1_4555 9_5455 119.7(3) 117.6(3) 121.4(3)
Zn1 Zn1 Zn1 1_4555 9_5555 119.8(3) 117.9(3) 122.0(3)
Zn1 Zn1 Zn1 1_4555 2_6645 89.93(13) 88.82(13) 90.52(12)
Zn1 Zn1 Zn1 1_4555 2_6655 89.93(13) 88.82(13) 90.52(12)
Zn1 Zn1 Zn1 1_4555 10_5545 59.01(8) 58.05(8) 59.94(8)
Zn1 Zn1 Zn1 1_4555 10_5555 59.01(8) 58.05(8) 59.94(8)
Zn1 Zn1 Zn1 1_4555 10_6545 120.48(10) 119.63(11) 121.22(10)
Zn1 Zn1 Zn1 1_4555 10_6555 120.48(10) 119.63(11) 121.22(10)
Zn1 Zn1 Li1 1_4555 1_6555 177.5(4) 173.5(5) 180.0(5)
Zn1 Zn1 Li1 1_4555 9_4455 58.21(19) 56.85(19) 59.99(18)
Zn1 Zn1 Li1 1_4555 9_4555 61.27(18) 59.92(17) 62.43(18)
Zn1 Zn1 Li1 1_4555 9_5455 121.9(3) 121.4(3) 122.2(3)
Zn1 Zn1 Li1 1_4555 9_5555 118.5(3) 118.3(3) 118.6(3)
Zn1 Zn1 Li1 1_4555 2_6645 89.62(13) 88.89(15) 90.25(13)
Zn1 Zn1 Li1 1_4555 2_6655 89.62(13) 88.89(15) 90.25(13)
Zn1 Zn1 Li1 1_4555 10_5545 59.89(9) 59.74(9) 60.00(8)
Zn1 Zn1 Li1 1_4555 10_5555 59.89(9) 59.74(9) 60.00(8)
Zn1 Zn1 Li1 1_4555 10_6545 120.26(11) 119.66(11) 120.71(11)
Zn1 Zn1 Li1 1_4555 10_6555 120.26(11) 119.66(11) 120.71(11)
Zn1 Zn1 Zn1 1_6555 9_4455 119.7(3) 117.6(3) 121.4(3)
Zn1 Zn1 Zn1 1_6555 9_4555 119.8(3) 117.9(3) 122.1(3)
Zn1 Zn1 Zn1 1_6555 9_5455 60.15(19) 59.07(19) 60.98(18)
Zn1 Zn1 Zn1 1_6555 9_5555 59.84(19) 58.61(19) 60.9(2)
Zn1 Zn1 Zn1 1_6555 2_6645 89.93(13) 88.82(13) 90.52(12)
Zn1 Zn1 Zn1 1_6555 2_6655 89.93(13) 88.82(13) 90.52(12)
Zn1 Zn1 Zn1 1_6555 10_5545 120.48(10) 119.63(11) 121.24(10)
Zn1 Zn1 Zn1 1_6555 10_5555 120.48(10) 119.63(11) 121.24(10)
Zn1 Zn1 Zn1 1_6555 10_6545 59.01(8) 58.05(8) 59.94(8)
Zn1 Zn1 Zn1 1_6555 10_6555 59.01(8) 58.05(8) 59.94(8)
Zn1 Zn1 Li1 1_6555 1_4555 177.6(4) 173.6(5) 179.9(4)
Zn1 Zn1 Li1 1_6555 9_4455 121.9(3) 121.4(3) 122.2(3)
Zn1 Zn1 Li1 1_6555 9_4555 118.5(3) 118.3(3) 118.6(3)
Zn1 Zn1 Li1 1_6555 9_5455 58.23(19) 56.85(18) 59.99(18)
Zn1 Zn1 Li1 1_6555 9_5555 61.24(18) 59.93(17) 62.43(18)
Zn1 Zn1 Li1 1_6555 2_6645 89.65(13) 88.92(14) 90.27(13)
Zn1 Zn1 Li1 1_6555 2_6655 89.65(13) 88.92(14) 90.27(13)
Zn1 Zn1 Li1 1_6555 10_5545 120.26(11) 119.66(12) 120.71(11)
Zn1 Zn1 Li1 1_6555 10_5555 120.26(11) 119.66(12) 120.71(11)
Zn1 Zn1 Li1 1_6555 10_6545 59.89(9) 59.76(9) 60.00(8)
Zn1 Zn1 Li1 1_6555 10_6555 59.89(9) 59.76(9) 60.00(8)
Zn1 Zn1 Zn1 9_4455 9_4555 120.33(17) 119.24(18) 121.50(16)
Zn1 Zn1 Zn1 9_4455 9_5455 60.4(2) 59.48(18) 60.8(2)
Zn1 Zn1 Zn1 9_4455 9_5555 179.4(3) 178.3(2) 180.0(5)
Zn1 Zn1 Zn1 9_4455 2_6645 121.17(16) 120.16(17) 121.84(16)
Zn1 Zn1 Zn1 9_4455 2_6655 121.17(16) 120.16(17) 121.84(16)
Zn1 Zn1 Zn1 9_4455 10_5545 60.0(2) 58.8(2) 61.1(2)
Zn1 Zn1 Zn1 9_4455 10_5555 60.0(2) 58.8(2) 61.1(2)
Zn1 Zn1 Zn1 9_4455 10_6545 90.9(3) 89.0(2) 91.9(3)
Zn1 Zn1 Zn1 9_4455 10_6555 90.9(3) 89.0(2) 91.9(3)
Zn1 Zn1 Li1 9_4455 1_4555 63.6(2) 61.2(2) 65.1(2)
Zn1 Zn1 Li1 9_4455 1_6555 124.4(4) 121.9(4) 125.6(4)
Zn1 Zn1 Li1 9_4455 9_5455 61.2(2) 60.43(19) 61.8(2)
Zn1 Zn1 Li1 9_4455 9_5555 179.2(2) 178.6(2) 180.0(5)
Zn1 Zn1 Li1 9_4455 2_6645 119.30(19) 118.8(2) 120.54(17)
Zn1 Zn1 Li1 9_4455 2_6655 119.30(19) 118.8(2) 120.54(17)
Zn1 Zn1 Li1 9_4455 10_5545 57.4(2) 56.9(2) 58.5(2)
Zn1 Zn1 Li1 9_4455 10_5555 57.4(2) 56.9(2) 58.5(2)
Zn1 Zn1 Li1 9_4455 10_6545 88.1(2) 87.9(2) 88.3(2)
Zn1 Zn1 Li1 9_4455 10_6555 88.1(2) 87.9(2) 88.3(2)
Zn1 Zn1 Zn1 9_4555 9_5455 179.4(3) 178.4(2) 180.0(5)
Zn1 Zn1 Zn1 9_4555 9_5555 59.7(2) 59.06(18) 61.26(19)
Zn1 Zn1 Zn1 9_4555 2_6645 59.17(18) 58.65(18) 60.28(18)
Zn1 Zn1 Zn1 9_4555 2_6655 59.17(18) 58.65(18) 60.28(18)
Zn1 Zn1 Zn1 9_4555 10_5545 89.5(2) 88.6(3) 91.5(2)
Zn1 Zn1 Zn1 9_4555 10_5555 89.5(2) 88.6(3) 91.5(2)
Zn1 Zn1 Zn1 9_4555 10_6545 119.7(3) 118.9(3) 121.6(2)
Zn1 Zn1 Zn1 9_4555 10_6555 119.7(3) 118.9(3) 121.6(2)
Zn1 Zn1 Li1 9_4555 1_4555 57.2(2) 55.6(3) 60.1(2)
Zn1 Zn1 Li1 9_4555 1_6555 115.8(4) 115.0(4) 117.4(4)
Zn1 Zn1 Li1 9_4555 9_5455 178.0(2) 177.5(2) 179.4(2)
Zn1 Zn1 Li1 9_4555 9_5555 58.55(19) 58.12(19) 59.5(2)
Zn1 Zn1 Li1 9_4555 2_6645 60.6(2) 59.87(18) 61.0(3)
Zn1 Zn1 Li1 9_4555 2_6655 60.6(2) 59.87(18) 61.0(3)
Zn1 Zn1 Li1 9_4555 10_5545 92.2(2) 91.4(2) 92.6(2)
Zn1 Zn1 Li1 9_4555 10_5555 92.2(2) 91.4(2) 92.6(2)
Zn1 Zn1 Li1 9_4555 10_6545 122.5(2) 122.5(2) 122.6(2)
Zn1 Zn1 Li1 9_4555 10_6555 122.5(2) 122.5(2) 122.6(2)
Zn1 Zn1 Zn1 9_5455 9_5555 120.33(16) 119.26(18) 121.50(16)
Zn1 Zn1 Zn1 9_5455 2_6645 121.17(16) 120.15(17) 121.84(16)
Zn1 Zn1 Zn1 9_5455 2_6655 121.17(16) 120.15(17) 121.84(16)
Zn1 Zn1 Zn1 9_5455 10_5545 90.9(3) 89.1(2) 91.9(4)
Zn1 Zn1 Zn1 9_5455 10_5555 90.9(3) 89.1(2) 91.9(4)
Zn1 Zn1 Zn1 9_5455 10_6545 60.0(2) 58.9(2) 61.1(2)
Zn1 Zn1 Zn1 9_5455 10_6555 60.0(2) 58.9(2) 61.1(2)
Zn1 Zn1 Li1 9_5455 1_4555 124.6(4) 122.0(4) 125.6(4)
Zn1 Zn1 Li1 9_5455 1_6555 63.5(2) 61.3(2) 65.1(2)
Zn1 Zn1 Li1 9_5455 9_4455 61.2(2) 60.45(18) 61.8(2)
Zn1 Zn1 Li1 9_5455 9_4555 179.2(2) 178.6(2) 180.0(5)
Zn1 Zn1 Li1 9_5455 2_6645 119.28(19) 118.8(2) 120.51(17)
Zn1 Zn1 Li1 9_5455 2_6655 119.28(19) 118.8(2) 120.51(17)
Zn1 Zn1 Li1 9_5455 10_5545 88.1(2) 87.8(2) 88.2(2)
Zn1 Zn1 Li1 9_5455 10_5555 88.1(2) 87.8(2) 88.2(2)
Zn1 Zn1 Li1 9_5455 10_6545 57.4(2) 56.9(2) 58.6(2)
Zn1 Zn1 Li1 9_5455 10_6555 57.4(2) 56.9(2) 58.6(2)
Zn1 Zn1 Zn1 9_5555 2_6645 59.18(18) 58.65(18) 60.26(18)
Zn1 Zn1 Zn1 9_5555 2_6655 59.18(18) 58.65(18) 60.26(18)
Zn1 Zn1 Zn1 9_5555 10_5545 119.7(3) 118.9(3) 121.5(2)
Zn1 Zn1 Zn1 9_5555 10_5555 119.7(3) 118.9(3) 121.5(2)
Zn1 Zn1 Zn1 9_5555 10_6545 89.5(2) 88.6(3) 91.4(2)
Zn1 Zn1 Zn1 9_5555 10_6555 89.5(2) 88.6(3) 91.4(2)
Zn1 Zn1 Li1 9_5555 1_4555 115.6(4) 115.0(4) 117.4(4)
Zn1 Zn1 Li1 9_5555 1_6555 57.2(2) 55.6(3) 60.1(2)
Zn1 Zn1 Li1 9_5555 9_4455 178.0(2) 177.5(2) 179.4(2)
Zn1 Zn1 Li1 9_5555 9_4555 58.5(2) 58.12(19) 59.4(2)
Zn1 Zn1 Li1 9_5555 2_6645 60.6(2) 59.90(18) 61.0(3)
Zn1 Zn1 Li1 9_5555 2_6655 60.6(2) 59.90(18) 61.0(3)
Zn1 Zn1 Li1 9_5555 10_5545 122.5(2) 122.5(2) 122.6(2)
Zn1 Zn1 Li1 9_5555 10_5555 122.5(2) 122.5(2) 122.6(2)
Zn1 Zn1 Li1 9_5555 10_6545 92.2(2) 91.4(2) 92.6(2)
Zn1 Zn1 Li1 9_5555 10_6555 92.2(2) 91.4(2) 92.6(2)
Zn1 Zn1 Zn1 2_6645 2_6655 107.0(3) 105.8(3) 108.9(3)
Zn1 Zn1 Zn1 2_6645 10_5545 60.8(2) 60.2(2) 62.5(2)
Zn1 Zn1 Zn1 2_6645 10_5555 145.0(2) 143.9(2) 146.9(2)
Zn1 Zn1 Zn1 2_6645 10_6545 60.8(2) 60.2(2) 62.5(2)
Zn1 Zn1 Zn1 2_6645 10_6555 145.0(2) 143.9(2) 146.9(2)
Zn1 Zn1 Li1 2_6645 1_4555 89.51(16) 88.81(17) 90.13(16)
Zn1 Zn1 Li1 2_6645 1_6555 89.48(16) 88.77(17) 90.11(16)
Zn1 Zn1 Li1 2_6645 9_4455 120.27(13) 119.57(13) 120.53(12)
Zn1 Zn1 Li1 2_6645 9_4555 58.26(15) 57.76(14) 59.39(14)
Zn1 Zn1 Li1 2_6645 9_5455 120.27(13) 119.59(13) 120.53(12)
Zn1 Zn1 Li1 2_6645 9_5555 58.25(15) 57.75(14) 59.36(14)
Zn1 Zn1 Li1 2_6645 10_5545 64.1(2) 62.90(19) 64.84(19)
Zn1 Zn1 Li1 2_6645 10_5555 147.4(2) 147.0(2) 147.7(2)
Zn1 Zn1 Li1 2_6645 10_6545 64.1(2) 62.9(2) 64.84(19)
Zn1 Zn1 Li1 2_6645 10_6555 147.4(2) 147.0(2) 147.6(2)
Zn1 Zn1 Zn1 2_6655 10_5545 145.0(2) 143.9(2) 146.9(2)
Zn1 Zn1 Zn1 2_6655 10_5555 60.8(2) 60.2(2) 62.5(2)
Zn1 Zn1 Zn1 2_6655 10_6545 145.0(2) 143.9(2) 146.9(2)
Zn1 Zn1 Zn1 2_6655 10_6555 60.8(2) 60.2(2) 62.5(2)
Zn1 Zn1 Li1 2_6655 1_4555 89.51(16) 88.81(17) 90.13(16)
Zn1 Zn1 Li1 2_6655 1_6555 89.48(16) 88.77(17) 90.11(16)
Zn1 Zn1 Li1 2_6655 9_4455 120.27(13) 119.57(13) 120.53(12)
Zn1 Zn1 Li1 2_6655 9_4555 58.26(15) 57.76(14) 59.39(14)
Zn1 Zn1 Li1 2_6655 9_5455 120.27(13) 119.59(13) 120.53(12)
Zn1 Zn1 Li1 2_6655 9_5555 58.25(15) 57.75(14) 59.36(14)
Zn1 Zn1 Li1 2_6655 10_5545 147.4(2) 147.0(2) 147.7(2)
Zn1 Zn1 Li1 2_6655 10_5555 64.1(2) 62.90(19) 64.84(19)
Zn1 Zn1 Li1 2_6655 10_6545 147.4(2) 147.0(2) 147.6(2)
Zn1 Zn1 Li1 2_6655 10_6555 64.1(2) 62.9(2) 64.84(19)
Zn1 Zn1 Zn1 10_5545 10_5555 108.50(19) 106.53(17) 109.87(19)
Zn1 Zn1 Zn1 10_5545 10_6545 61.96(9) 61.52(9) 62.23(12)
Zn1 Zn1 Zn1 10_5545 10_6555 147.4(4) 145.3(4) 148.9(7)
Zn1 Zn1 Li1 10_5545 1_4555 60.49(10) 59.32(10) 60.96(11)
Zn1 Zn1 Li1 10_5545 1_6555 122.28(12) 121.36(13) 122.96(11)
Zn1 Zn1 Li1 10_5545 9_4455 59.6(2) 58.72(14) 60.37(19)
Zn1 Zn1 Li1 10_5545 9_4555 89.6(2) 89.4(3) 89.94(16)
Zn1 Zn1 Li1 10_5545 9_5455 90.7(2) 89.9(2) 91.4(2)
Zn1 Zn1 Li1 10_5545 9_5555 120.20(18) 119.37(18) 121.12(18)
Zn1 Zn1 Li1 10_5545 2_6645 59.15(19) 58.15(18) 60.74(18)
Zn1 Zn1 Li1 10_5545 2_6655 145.6(2) 144.93(19) 146.4(2)
Zn1 Zn1 Li1 10_5545 10_6545 60.98(9) 60.44(8) 61.47(9)
Zn1 Zn1 Li1 10_5545 10_6555 144.4(4) 142.8(3) 145.2(4)
Zn1 Zn1 Zn1 10_5555 10_6545 147.4(4) 145.3(4) 148.9(7)
Zn1 Zn1 Zn1 10_5555 10_6555 61.96(9) 61.52(9) 62.23(12)
Zn1 Zn1 Li1 10_5555 1_4555 60.49(10) 59.32(10) 60.96(11)
Zn1 Zn1 Li1 10_5555 1_6555 122.28(12) 121.36(13) 122.96(11)
Zn1 Zn1 Li1 10_5555 9_4455 59.6(2) 58.72(14) 60.37(19)
Zn1 Zn1 Li1 10_5555 9_4555 89.6(2) 89.4(3) 89.94(16)
Zn1 Zn1 Li1 10_5555 9_5455 90.7(2) 89.9(2) 91.4(2)
Zn1 Zn1 Li1 10_5555 9_5555 120.20(18) 119.37(18) 121.12(18)
Zn1 Zn1 Li1 10_5555 2_6645 145.6(2) 144.93(19) 146.4(2)
Zn1 Zn1 Li1 10_5555 2_6655 59.15(19) 58.15(18) 60.74(18)
Zn1 Zn1 Li1 10_5555 10_6545 144.4(4) 142.8(3) 145.2(4)
Zn1 Zn1 Li1 10_5555 10_6555 60.98(9) 60.44(8) 61.47(9)
Zn1 Zn1 Zn1 10_6545 10_6555 108.47(19) 106.53(17) 109.87(19)
Zn1 Zn1 Li1 10_6545 1_4555 122.33(12) 121.36(11) 122.95(11)
Zn1 Zn1 Li1 10_6545 1_6555 60.43(10) 59.28(10) 60.96(11)
Zn1 Zn1 Li1 10_6545 9_4455 90.6(2) 89.9(2) 91.3(2)
Zn1 Zn1 Li1 10_6545 9_4555 120.29(18) 119.54(18) 121.08(18)
Zn1 Zn1 Li1 10_6545 9_5455 59.6(2) 58.72(14) 60.37(19)
Zn1 Zn1 Li1 10_6545 9_5555 89.6(2) 89.4(2) 89.96(16)
Zn1 Zn1 Li1 10_6545 2_6645 59.19(19) 58.15(18) 60.76(18)
Zn1 Zn1 Li1 10_6545 2_6655 145.5(2) 144.92(19) 146.3(2)
Zn1 Zn1 Li1 10_6545 10_5545 60.97(9) 60.43(8) 61.47(9)
Zn1 Zn1 Li1 10_6545 10_5555 144.4(4) 142.8(3) 145.2(4)
Zn1 Zn1 Li1 10_6555 1_4555 122.33(12) 121.36(11) 122.95(11)
Zn1 Zn1 Li1 10_6555 1_6555 60.43(10) 59.28(10) 60.96(11)
Zn1 Zn1 Li1 10_6555 9_4455 90.6(2) 89.9(2) 91.3(2)
Zn1 Zn1 Li1 10_6555 9_4555 120.29(18) 119.54(18) 121.08(18)
Zn1 Zn1 Li1 10_6555 9_5455 59.6(2) 58.72(14) 60.37(19)
Zn1 Zn1 Li1 10_6555 9_5555 89.6(2) 89.4(2) 89.96(16)
Zn1 Zn1 Li1 10_6555 2_6645 145.5(2) 144.92(19) 146.3(2)
Zn1 Zn1 Li1 10_6555 2_6655 59.19(19) 58.15(18) 60.76(18)
Zn1 Zn1 Li1 10_6555 10_5545 144.4(4) 142.8(3) 145.2(4)
Zn1 Zn1 Li1 10_6555 10_5555 60.97(9) 60.43(8) 61.47(9)
Li1 Zn1 Li1 1_4555 1_6555 172.3(6) 171.7(7) 173.0(6)
Li1 Zn1 Li1 1_4555 9_5455 123.5(3) 122.3(3) 124.9(4)
Li1 Zn1 Li1 1_4555 9_5555 117.2(3) 115.8(4) 118.4(3)
Li1 Zn1 Li1 1_4555 2_6645 87.8(2) 87.4(2) 88.63(16)
Li1 Zn1 Li1 1_4555 2_6655 87.8(2) 87.4(2) 88.63(16)
Li1 Zn1 Li1 1_4555 10_5545 60.07(8) 60.02(8) 60.12(8)
Li1 Zn1 Li1 1_4555 10_5555 60.07(8) 60.02(8) 60.12(8)
Li1 Zn1 Li1 1_6555 9_4455 123.4(3) 122.3(3) 124.7(3)
Li1 Zn1 Li1 1_6555 9_4555 117.3(3) 116.1(3) 118.3(3)
Li1 Zn1 Li1 1_6555 2_6645 87.9(2) 87.4(2) 88.66(15)
Li1 Zn1 Li1 1_6555 2_6655 87.9(2) 87.4(2) 88.66(15)
Li1 Zn1 Li1 1_6555 10_6545 60.08(8) 60.04(8) 60.13(8)
Li1 Zn1 Li1 1_6555 10_6555 60.08(8) 60.04(8) 60.13(8)
Li1 Zn1 Li1 9_4455 9_4555 119.47(18) 119.22(18) 119.96(15)
Li1 Zn1 Li1 9_4455 2_6645 119.40(17) 119.34(17) 119.46(17)
Li1 Zn1 Li1 9_4455 2_6655 119.40(17) 119.34(17) 119.46(17)
Li1 Zn1 Li1 9_4455 10_6545 88.9(3) 88.3(2) 89.7(3)
Li1 Zn1 Li1 9_4455 10_6555 88.9(3) 88.3(2) 89.7(3)
Li1 Zn1 Li1 9_4555 2_6645 59.68(18) 59.59(18) 59.78(18)
Li1 Zn1 Li1 9_4555 2_6655 59.68(18) 59.59(18) 59.78(18)
Li1 Zn1 Li1 9_4555 10_6545 122.3(2) 121.3(2) 122.6(2)
Li1 Zn1 Li1 9_4555 10_6555 122.3(2) 121.3(2) 122.6(2)
Li1 Zn1 Li1 9_5455 9_5555 119.47(18) 119.22(18) 119.97(15)
Li1 Zn1 Li1 9_5455 2_6645 119.36(17) 119.25(17) 119.47(17)
Li1 Zn1 Li1 9_5455 2_6655 119.36(17) 119.25(17) 119.47(17)
Li1 Zn1 Li1 9_5455 10_5545 88.9(3) 88.3(2) 89.7(3)
Li1 Zn1 Li1 9_5455 10_5555 88.9(3) 88.3(2) 89.7(3)
Li1 Zn1 Li1 9_5555 2_6645 59.75(18) 59.56(18) 59.94(18)
Li1 Zn1 Li1 9_5555 2_6655 59.75(18) 59.56(18) 59.94(18)
Li1 Zn1 Li1 9_5555 10_5545 122.3(2) 121.4(2) 122.6(2)
Li1 Zn1 Li1 9_5555 10_5555 122.3(2) 121.4(2) 122.6(2)
Li1 Zn1 Li1 2_6645 2_6655 111.0(4) 109.2(3) 112.0(6)
Li1 Zn1 Li1 10_5545 10_5555 105.8(2) 105.2(2) 107.09(18)
Li1 Zn1 Li1 10_6545 10_6555 105.8(2) 105.2(2) 107.15(18)
Zn1 Li1 Zn1 1_4555 1_6555 173.3(5) 170.3(7) 177.9(4)
Zn1 Li1 Zn1 1_4555 9_4455 57.9(3) 56.8(3) 59.8(2)
Zn1 Li1 Zn1 1_4555 9_4555 61.6(3) 59.5(2) 62.7(3)
Zn1 Li1 Zn1 1_4555 9_5455 115.4(4) 113.3(5) 118.9(3)
Zn1 Li1 Zn1 1_4555 9_5555 125.1(4) 121.1(3) 127.3(5)
Zn1 Li1 Zn1 1_4555 2_6645 91.88(17) 90.63(17) 92.74(18)
Zn1 Li1 Zn1 1_4555 2_6655 91.88(17) 90.63(17) 92.74(18)
Zn1 Li1 Zn1 1_4555 10_5545 58.55(10) 58.03(11) 59.37(9)
Zn1 Li1 Zn1 1_4555 10_5555 58.55(10) 58.03(11) 59.37(9)
Zn1 Li1 Zn1 1_4555 10_6545 118.70(18) 118.0(2) 120.02(11)
Zn1 Li1 Zn1 1_4555 10_6555 118.70(18) 118.0(2) 120.02(11)
Zn1 Li1 Li1 1_4555 10_5545 59.57(10) 59.51(10) 59.63(10)
Zn1 Li1 Li1 1_4555 10_5555 59.57(10) 59.51(10) 59.63(10)
Zn1 Li1 Li1 1_4555 10_6545 119.30(15) 119.08(16) 119.52(14)
Zn1 Li1 Li1 1_4555 10_6555 119.30(15) 119.08(16) 119.52(14)
Zn1 Li1 Zn1 1_6555 9_4455 115.4(4) 113.3(5) 119.0(3)
Zn1 Li1 Zn1 1_6555 9_4555 125.1(4) 121.0(3) 127.3(5)
Zn1 Li1 Zn1 1_6555 9_5455 57.9(3) 56.8(3) 59.8(2)
Zn1 Li1 Zn1 1_6555 9_5555 61.6(3) 59.4(2) 62.7(3)
Zn1 Li1 Zn1 1_6555 2_6645 91.88(17) 90.61(13) 92.74(19)
Zn1 Li1 Zn1 1_6555 2_6655 91.88(17) 90.61(13) 92.74(19)
Zn1 Li1 Zn1 1_6555 10_5545 118.72(18) 118.0(2) 120.04(11)
Zn1 Li1 Zn1 1_6555 10_5555 118.72(18) 118.0(2) 120.04(11)
Zn1 Li1 Zn1 1_6555 10_6545 58.51(10) 58.04(11) 59.24(9)
Zn1 Li1 Zn1 1_6555 10_6555 58.51(10) 58.04(11) 59.24(9)
Zn1 Li1 Li1 1_6555 10_5545 119.38(15) 119.27(15) 119.49(14)
Zn1 Li1 Li1 1_6555 10_5555 119.38(15) 119.27(15) 119.49(14)
Zn1 Li1 Li1 1_6555 10_6545 59.52(10) 59.39(9) 59.65(10)
Zn1 Li1 Li1 1_6555 10_6555 59.52(10) 59.39(9) 59.65(10)
Zn1 Li1 Zn1 9_4455 9_4555 119.48(16) 119.22(18) 119.98(18)
Zn1 Li1 Zn1 9_4455 9_5455 57.5(2) 56.5(3) 59.17(17)
Zn1 Li1 Zn1 9_4455 9_5555 177.0(3) 175.9(3) 179.1(2)
Zn1 Li1 Zn1 9_4455 2_6645 119.8(2) 119.5(2) 120.36(17)
Zn1 Li1 Zn1 9_4455 2_6655 119.8(2) 119.5(2) 120.36(17)
Zn1 Li1 Zn1 9_4455 10_5545 57.7(2) 57.4(3) 58.7(2)
Zn1 Li1 Zn1 9_4455 10_5555 57.7(2) 57.4(3) 58.7(2)
Zn1 Li1 Zn1 9_4455 10_6545 87.0(3) 86.3(4) 88.7(2)
Zn1 Li1 Zn1 9_4455 10_6555 87.0(3) 86.3(4) 88.7(2)
Zn1 Li1 Li1 9_4455 10_5545 57.66(19) 57.64(19) 57.68(19)
Zn1 Li1 Li1 9_4455 10_5555 57.66(19) 57.64(19) 57.68(19)
Zn1 Li1 Li1 9_4455 10_6545 87.6(2) 87.4(2) 87.7(2)
Zn1 Li1 Li1 9_4455 10_6555 87.6(2) 87.4(2) 87.7(2)
Zn1 Li1 Zn1 9_4555 9_5455 177.0(3) 175.9(3) 179.2(2)
Zn1 Li1 Zn1 9_4555 9_5555 63.5(3) 61.61(18) 64.7(4)
Zn1 Li1 Zn1 9_4555 2_6645 61.2(2) 59.90(18) 61.8(3)
Zn1 Li1 Zn1 9_4555 2_6655 61.2(2) 59.90(18) 61.8(3)
Zn1 Li1 Zn1 9_4555 10_5545 91.1(2) 90.8(2) 91.2(2)
Zn1 Li1 Zn1 9_4555 10_5555 91.1(2) 90.8(2) 91.2(2)
Zn1 Li1 Zn1 9_4555 10_6545 123.3(3) 121.9(2) 123.9(3)
Zn1 Li1 Zn1 9_4555 10_6555 123.3(3) 121.9(2) 123.9(3)
Zn1 Li1 Li1 9_4555 10_5545 91.3(2) 91.2(2) 91.3(2)
Zn1 Li1 Li1 9_4555 10_5555 91.3(2) 91.2(2) 91.3(2)
Zn1 Li1 Li1 9_4555 10_6545 122.7(2) 122.6(2) 122.8(2)
Zn1 Li1 Li1 9_4555 10_6555 122.7(2) 122.6(2) 122.8(2)
Zn1 Li1 Zn1 9_5455 9_5555 119.48(16) 119.22(18) 119.98(18)
Zn1 Li1 Zn1 9_5455 2_6645 119.8(2) 119.5(2) 120.38(17)
Zn1 Li1 Zn1 9_5455 2_6655 119.8(2) 119.5(2) 120.38(17)
Zn1 Li1 Zn1 9_5455 10_5545 87.0(3) 86.3(4) 88.7(2)
Zn1 Li1 Zn1 9_5455 10_5555 87.0(3) 86.3(4) 88.7(2)
Zn1 Li1 Zn1 9_5455 10_6545 57.7(2) 57.4(3) 58.6(2)
Zn1 Li1 Zn1 9_5455 10_6555 57.7(2) 57.4(3) 58.6(2)
Zn1 Li1 Li1 9_5455 10_5545 87.6(2) 87.6(2) 87.7(2)
Zn1 Li1 Li1 9_5455 10_5555 87.6(2) 87.6(2) 87.7(2)
Zn1 Li1 Li1 9_5455 10_6545 57.67(19) 57.64(19) 57.70(19)
Zn1 Li1 Li1 9_5455 10_6555 57.67(19) 57.64(19) 57.70(19)
Zn1 Li1 Zn1 9_5555 2_6645 61.2(2) 59.93(18) 61.8(3)
Zn1 Li1 Zn1 9_5555 2_6655 61.2(2) 59.93(18) 61.8(3)
Zn1 Li1 Zn1 9_5555 10_5545 123.3(3) 121.9(2) 123.9(3)
Zn1 Li1 Zn1 9_5555 10_5555 123.3(3) 121.9(2) 123.9(3)
Zn1 Li1 Zn1 9_5555 10_6545 91.1(2) 90.8(2) 91.2(2)
Zn1 Li1 Zn1 9_5555 10_6555 91.1(2) 90.8(2) 91.2(2)
Zn1 Li1 Li1 9_5555 10_5545 122.7(2) 122.6(2) 122.7(2)
Zn1 Li1 Li1 9_5555 10_5555 122.7(2) 122.6(2) 122.7(2)
Zn1 Li1 Li1 9_5555 10_6545 91.3(2) 91.2(2) 91.3(2)
Zn1 Li1 Li1 9_5555 10_6555 91.3(2) 91.2(2) 91.3(2)
Zn1 Li1 Zn1 2_6645 2_6655 111.0(4) 109.2(3) 112.0(6)
Zn1 Li1 Zn1 2_6645 10_5545 62.0(2) 61.4(2) 62.4(2)
Zn1 Li1 Zn1 2_6645 10_5555 147.8(2) 146.6(2) 148.3(3)
Zn1 Li1 Zn1 2_6645 10_6545 62.0(2) 61.4(2) 62.3(2)
Zn1 Li1 Zn1 2_6645 10_6555 147.8(2) 146.6(2) 148.3(3)
Zn1 Li1 Li1 2_6645 10_5545 62.64(19) 62.56(19) 62.72(19)
Zn1 Li1 Li1 2_6645 10_5555 147.8(2) 147.7(2) 147.8(2)
Zn1 Li1 Li1 2_6645 10_6545 62.59(19) 62.4(2) 62.74(19)
Zn1 Li1 Li1 2_6645 10_6555 147.8(2) 147.7(2) 147.9(2)
Zn1 Li1 Zn1 2_6655 10_5545 147.8(2) 146.6(2) 148.3(3)
Zn1 Li1 Zn1 2_6655 10_5555 62.0(2) 61.4(2) 62.4(2)
Zn1 Li1 Zn1 2_6655 10_6545 147.8(2) 146.6(2) 148.3(3)
Zn1 Li1 Zn1 2_6655 10_6555 62.0(2) 61.4(2) 62.3(2)
Zn1 Li1 Li1 2_6655 10_5545 147.8(2) 147.7(2) 147.8(2)
Zn1 Li1 Li1 2_6655 10_5555 62.64(19) 62.56(19) 62.72(19)
Zn1 Li1 Li1 2_6655 10_6545 147.8(2) 147.7(2) 147.9(2)
Zn1 Li1 Li1 2_6655 10_6555 62.59(19) 62.4(2) 62.74(19)
Zn1 Li1 Zn1 10_5545 10_5555 105.8(2) 105.2(3) 107.30(18)
Zn1 Li1 Zn1 10_5545 10_6545 60.23(11) 60.17(14) 60.33(9)
Zn1 Li1 Zn1 10_5545 10_6555 140.6(5) 140.0(6) 141.8(3)
Zn1 Li1 Li1 10_5545 10_6545 60.36(8) 60.33(8) 60.40(8)
Zn1 Li1 Li1 10_5545 10_6555 142.2(3) 141.9(3) 142.5(3)
Zn1 Li1 Zn1 10_5555 10_6545 140.6(5) 140.0(6) 141.8(3)
Zn1 Li1 Zn1 10_5555 10_6555 60.23(11) 60.17(14) 60.33(9)
Zn1 Li1 Li1 10_5555 10_6545 142.2(3) 141.9(3) 142.5(3)
Zn1 Li1 Li1 10_5555 10_6555 60.36(8) 60.33(8) 60.40(8)
Zn1 Li1 Zn1 10_6545 10_6555 105.8(2) 105.2(3) 107.25(18)
Zn1 Li1 Li1 10_6545 10_5545 60.37(8) 60.36(8) 60.39(8)
Zn1 Li1 Li1 10_6545 10_5555 142.3(3) 142.2(3) 142.5(3)
Zn1 Li1 Li1 10_6555 10_5545 142.3(3) 142.2(3) 142.5(3)
Zn1 Li1 Li1 10_6555 10_5555 60.37(8) 60.36(8) 60.39(8)
Li1 Li1 Li1 10_5545 10_5555 106.14(18) 106.13(18) 106.14(18)
Li1 Li1 Li1 10_6545 10_6555 106.13(18) 106.12(18) 106.14(18)

loop_
_geom_bond_atom_site_label_1
_geom_bond_atom_site_label_2
_geom_bond_site_ssg_symmetry_2
_geom_bond_distance_av
_geom_bond_distance_min
_geom_bond_distance_max
Zn1 Zn1 1_4555 2.779(4) 2.755(4) 2.790(4)
Zn1 Zn1 1_6555 2.779(4) 2.754(4) 2.790(4)
Zn1 Zn1 9_4455 2.762(10) 2.711(8) 2.811(8)
Zn1 Zn1 9_4555 2.765(10) 2.721(9) 2.825(8)
Zn1 Zn1 9_5455 2.763(10) 2.714(8) 2.814(8)
Zn1 Zn1 9_5555 2.764(10) 2.721(8) 2.821(8)
Zn1 Zn1 2_6645 2.729(5) 2.696(5) 2.749(5)
Zn1 Zn1 2_6655 2.729(5) 2.696(5) 2.749(5)
Zn1 Zn1 10_5545 2.703(4) 2.679(3) 2.737(3)
Zn1 Zn1 10_5555 2.703(4) 2.679(3) 2.737(3)
Zn1 Zn1 10_6545 2.703(4) 2.679(3) 2.737(3)
Zn1 Zn1 10_6555 2.703(4) 2.679(3) 2.737(3)
Zn1 Li1 1_4555 2.762(3) 2.748(4) 2.782(4)
Zn1 Li1 1_6555 2.763(3) 2.748(4) 2.783(4)
Zn1 Li1 9_4455 2.647(10) 2.592(12) 2.740(7)
Zn1 Li1 9_4555 2.901(11) 2.818(7) 2.954(13)
Zn1 Li1 9_5455 2.651(10) 2.592(12) 2.747(7)
Zn1 Li1 9_5555 2.897(10) 2.810(7) 2.954(13)
Zn1 Li1 2_6645 2.661(8) 2.645(12) 2.690(5)
Zn1 Li1 2_6655 2.661(8) 2.645(12) 2.690(5)
Zn1 Li1 10_5545 2.750(4) 2.727(3) 2.761(5)
Zn1 Li1 10_5555 2.750(4) 2.727(3) 2.761(5)
Zn1 Li1 10_6545 2.750(4) 2.726(3) 2.761(6)
Zn1 Li1 10_6555 2.750(4) 2.726(3) 2.761(6)
Li1 Li1 10_5545 2.744(4) 2.744(4) 2.744(4)
Li1 Li1 10_5555 2.744(4) 2.744(4) 2.744(4)
Li1 Li1 10_6545 2.744(4) 2.744(4) 2.744(4)
Li1 Li1 10_6555 2.744(4) 2.744(4) 2.744(4)

loop_
_jana_cell_twin_matrix_id
_jana_cell_twin_volume_fraction
_jana_cell_twin_matrix_1_1
_jana_cell_twin_matrix_1_2
_jana_cell_twin_matrix_1_3
_jana_cell_twin_matrix_2_1
_jana_cell_twin_matrix_2_2
_jana_cell_twin_matrix_2_3
_jana_cell_twin_matrix_3_1
_jana_cell_twin_matrix_3_2
_jana_cell_twin_matrix_3_3
1 0.333334 1 0 0 0 1 0 0 0 1
2 0.333333 -0.5 -1.5 0 0.5 -0.5 0 0 0 1
3 0.333333 -0.5 1.5 0 -0.5 -0.5 0 0 0 1

loop_
_publcif_info_tables.block_id
_publcif_info_tables.reference_item
{8ca44cd4-f46b-4184-9070-53feacb37a06} '_publcif_info_datablock.publ_exptl'

loop_
_publcif_info_datablock.id
_publcif_info_datablock.publ_exptl
_publcif_info_datablock.publ_geom
_publcif_info_datablock.structure
{8ca44cd4-f46b-4184-9070-53feacb37a06} ? ? ?
{f6465a04-4561-48f5-bcdc-5cb2c839133f} y y y

loop_
_publcif_info_exptl_table_extra_item
sin_theta_over_lambda_max
